data_7219518
loop_
_publ_author_name
'Feng, Xian'
'Wang, Jian-Jun'
'Zhang, Juan-Juan'
'Cao, Cheng-Pao'
'Huang, Zhi-Bin'
'Shi, Da-Qing'

_publ_section_title
;
 Regioselective synthesis of functionalized [1,8]naphthyridine derivatives
 via three-component domino reaction under catalyst-free conditions
;
_journal_issue 2
_journal_name_full 'Green Chem.'
_journal_page_first 973
_journal_paper_doi 10.1039/C4GC01469C
_journal_volume 17
_journal_year 2015
_chemical_formula_sum 'C26 H21 N5 O2'
_chemical_formula_weight 435.48
_chemical_name_systematic
; 
 ? 
;
_space_group_IT_number 2
_symmetry_cell_setting triclinic
_symmetry_space_group_name_Hall '-P 1'
_symmetry_space_group_name_H-M 'P -1'
_atom_sites_solution_hydrogens geom
_atom_sites_solution_primary direct
_atom_sites_solution_secondary difmap
_audit_creation_method SHELXL-97
_cell_angle_alpha 66.3090(10)
_cell_angle_beta 88.214(2)
_cell_angle_gamma 81.725(2)
_cell_formula_units_Z 2
_cell_length_a 9.1187(9)
_cell_length_b 10.8390(10)
_cell_length_c 12.4287(11)
_cell_measurement_reflns_used 798
_cell_measurement_temperature 293(2)
_cell_measurement_theta_max 22.0730
_cell_measurement_theta_min 2.8370
_cell_volume 1112.70(18)
_computing_cell_refinement 'Bruker FRAMBO'
_computing_data_collection 'Bruker FRAMBO'
_computing_data_reduction 'Bruker SAINT'
_computing_molecular_graphics 'Bruker SHELXTL'
_computing_publication_material 'Bruker SHELXTL'
_computing_structure_refinement 'SHELXL-97 (Sheldrick, 1997)'
_computing_structure_solution 'SHELXS-97 (Sheldrick, 1990)'
_diffrn_ambient_temperature 293(2)
_diffrn_measured_fraction_theta_full 0.999
_diffrn_measured_fraction_theta_max 0.999
_diffrn_measurement_device_type 'CCD area detector'
_diffrn_measurement_method 'phi and omega scans'
_diffrn_radiation_monochromator graphite
_diffrn_radiation_source 'fine-focus sealed tube'
_diffrn_radiation_type MoK\a
_diffrn_radiation_wavelength 0.71073
_diffrn_reflns_av_R_equivalents 0.0382
_diffrn_reflns_av_sigmaI/netI 0.0988
_diffrn_reflns_limit_h_max 10
_diffrn_reflns_limit_h_min -10
_diffrn_reflns_limit_k_max 11
_diffrn_reflns_limit_k_min -12
_diffrn_reflns_limit_l_max 14
_diffrn_reflns_limit_l_min -14
_diffrn_reflns_number 6834
_diffrn_reflns_theta_full 25.02
_diffrn_reflns_theta_max 25.02
_diffrn_reflns_theta_min 2.84
_exptl_absorpt_coefficient_mu 0.085
_exptl_absorpt_correction_T_max 0.9890
_exptl_absorpt_correction_T_min 0.9740
_exptl_absorpt_correction_type multi-scan
_exptl_absorpt_process_details sadabs
_exptl_crystal_density_diffrn 1.300
_exptl_crystal_density_method 'not measured'
_exptl_crystal_F_000 456
_exptl_crystal_size_max 0.31
_exptl_crystal_size_mid 0.17
_exptl_crystal_size_min 0.13
_refine_diff_density_max 0.218
_refine_diff_density_min -0.205
_refine_diff_density_rms 0.042
_refine_ls_extinction_coef 0.0095(13)
_refine_ls_extinction_expression Fc^*^=kFc[1+0.001xFc^2^\l^3^/sin(2\q)]^-1/4^
_refine_ls_extinction_method SHELXL
_refine_ls_goodness_of_fit_ref 1.032
_refine_ls_hydrogen_treatment mixed
_refine_ls_matrix_type full
_refine_ls_number_parameters 299
_refine_ls_number_reflns 3921
_refine_ls_number_restraints 0
_refine_ls_restrained_S_all 1.032
_refine_ls_R_factor_all 0.1342
_refine_ls_R_factor_gt 0.0595
_refine_ls_shift/su_max 0.000
_refine_ls_shift/su_mean 0.000
_refine_ls_structure_factor_coef Fsqd
_refine_ls_weighting_details 'calc w=1/[\s^2^(Fo^2^)+(0.0286P)^2^+0.0000P] where P=(Fo^2^+2Fc^2^)/3'
_refine_ls_weighting_scheme calc
_refine_ls_wR_factor_gt 0.0957
_refine_ls_wR_factor_ref 0.1339
_reflns_number_gt 1971
_reflns_number_total 3921
_reflns_threshold_expression >2sigma(I)
_cod_data_source_file c4gc01469c2.cif
_cod_data_source_block 140223a
_cod_depositor_comments
;
The following automatic conversions were performed:

'_symmetry_cell_setting' value 'Triclinic' changed to 'triclinic'
according to
/usr/data/users/saulius/crontab/automatic-downloads/rss-feeds/RSC/lib/dictionaries/cif_core.dic
dictionary named 'cif_core.dic' version 2.4.2 from 2011-04-26.

Automatic conversion script
Id: cif_fix_values 3008 2015-01-20 13:52:24Z robertas 
;
_cod_original_sg_symbol_H-M P-1
_cod_database_code 7219518

loop_
_symmetry_equiv_pos_as_xyz
'x, y, z'
'-x, -y, -z'

loop_
_atom_site_label
_atom_site_type_symbol
_atom_site_fract_x
_atom_site_fract_y
_atom_site_fract_z
_atom_site_U_iso_or_equiv
_atom_site_adp_type
_atom_site_occupancy
_atom_site_symmetry_multiplicity
_atom_site_calc_flag
_atom_site_refinement_flags
N1 N 0.3813(2) 0.6967(2) 0.2408(2) 0.0413(7) Uani 1 1 d .
N2 N 0.5868(3) 0.7648(3) 0.1346(2) 0.0445(7) Uani 1 1 d .
N3 N 0.7602(3) 0.8636(3) 0.0049(2) 0.0696(10) Uani 1 1 d .
H3A H 0.8382 0.9025 -0.0168 0.083 Uiso 1 1 calc R
H3B H 0.7120 0.8453 -0.0439 0.083 Uiso 1 1 calc R
N4 N 1.0139(3) 0.9674(3) 0.1569(3) 0.0745(10) Uani 1 1 d .
N5 N 0.4269(3) 1.0751(3) 0.2238(3) 0.0646(9) Uani 1 1 d .
O1 O 0.1722(3) 0.6325(3) 0.3370(2) 0.0856(9) Uani 1 1 d .
O2 O 0.3360(2) 0.5228(2) 0.5801(2) 0.0711(8) Uani 1 1 d .
C1 C 0.2820(4) 0.6848(3) 0.3315(3) 0.0498(9) Uani 1 1 d .
C2 C 0.3170(3) 0.7377(3) 0.4225(3) 0.0415(8) Uani 1 1 d .
H2 H 0.2597 0.8280 0.4030 0.050 Uiso 1 1 calc R
C3 C 0.4816(3) 0.7462(3) 0.4312(3) 0.0393(8) Uani 1 1 d .
H3 H 0.5333 0.6525 0.4642 0.047 Uiso 1 1 calc R
C4 C 0.5446(3) 0.8176(3) 0.3099(2) 0.0346(7) Uani 1 1 d .
C5 C 0.5090(3) 0.7583(3) 0.2233(3) 0.0387(8) Uani 1 1 d .
C6 C 0.7136(3) 0.8315(3) 0.1151(3) 0.0461(9) Uani 1 1 d .
C7 C 0.7777(3) 0.8540(3) 0.2017(3) 0.0412(8) Uani 1 1 d .
C8 C 0.7145(3) 0.8041(3) 0.3221(3) 0.0405(8) Uani 1 1 d .
H8 H 0.7518 0.7067 0.3613 0.049 Uiso 1 1 calc R
C9 C 0.7548(3) 0.8710(3) 0.4018(3) 0.0500(9) Uani 1 1 d .
H9A H 0.7206 0.9681 0.3652 0.060 Uiso 1 1 calc R
H9B H 0.8618 0.8581 0.4122 0.060 Uiso 1 1 calc R
C10 C 0.6850(3) 0.8104(4) 0.5216(3) 0.0554(10) Uani 1 1 d .
H10A H 0.7042 0.8610 0.5674 0.066 Uiso 1 1 calc R
H10B H 0.7315 0.7170 0.5631 0.066 Uiso 1 1 calc R
C11 C 0.5175(3) 0.8128(3) 0.5126(3) 0.0461(8) Uani 1 1 d .
H11A H 0.4805 0.7647 0.5901 0.055 Uiso 1 1 calc R
H11B H 0.4686 0.9062 0.4826 0.055 Uiso 1 1 calc R
C12 C 0.3463(3) 0.6411(3) 0.1567(3) 0.0415(8) Uani 1 1 d .
C13 C 0.4017(3) 0.5101(3) 0.1762(3) 0.0542(9) Uani 1 1 d .
H13 H 0.4622 0.4569 0.2421 0.065 Uiso 1 1 calc R
C14 C 0.3678(4) 0.4564(4) 0.0978(4) 0.0676(11) Uani 1 1 d .
H14 H 0.4051 0.3669 0.1110 0.081 Uiso 1 1 calc R
C15 C 0.2796(4) 0.5352(5) 0.0012(4) 0.0791(13) Uani 1 1 d .
H15 H 0.2566 0.4994 -0.0518 0.095 Uiso 1 1 calc R
C16 C 0.2250(4) 0.6665(5) -0.0180(4) 0.0862(14) Uani 1 1 d .
H16 H 0.1651 0.7199 -0.0842 0.103 Uiso 1 1 calc R
C17 C 0.2580(4) 0.7207(4) 0.0604(3) 0.0670(11) Uani 1 1 d .
H17 H 0.2205 0.8101 0.0475 0.080 Uiso 1 1 calc R
C18 C 0.2683(3) 0.6389(3) 0.5406(3) 0.0466(9) Uani 1 1 d .
C19 C 0.1498(3) 0.6774(3) 0.6085(3) 0.0412(8) Uani 1 1 d .
C20 C 0.1103(3) 0.8099(3) 0.5982(3) 0.0496(9) Uani 1 1 d .
H20 H 0.1527 0.8801 0.5412 0.059 Uiso 1 1 calc R
C21 C 0.0078(3) 0.8379(4) 0.6725(3) 0.0596(10) Uani 1 1 d .
H21 H -0.0158 0.9265 0.6674 0.071 Uiso 1 1 calc R
C22 C -0.0591(4) 0.7356(5) 0.7536(3) 0.0667(12) Uani 1 1 d .
H22 H -0.1288 0.7552 0.8029 0.080 Uiso 1 1 calc R
C23 C -0.0241(4) 0.6044(4) 0.7626(3) 0.0698(12) Uani 1 1 d .
H23 H -0.0713 0.5356 0.8166 0.084 Uiso 1 1 calc R
C24 C 0.0812(3) 0.5753(4) 0.6915(3) 0.0605(10) Uani 1 1 d .
H24 H 0.1068 0.4859 0.6990 0.073 Uiso 1 1 calc R
C25 C 0.9090(4) 0.9150(4) 0.1787(3) 0.0487(9) Uani 1 1 d .
C26 C 0.4797(3) 0.9638(4) 0.2587(3) 0.0429(8) Uani 1 1 d .

loop_
_atom_site_aniso_label
_atom_site_aniso_U_11
_atom_site_aniso_U_22
_atom_site_aniso_U_33
_atom_site_aniso_U_23
_atom_site_aniso_U_13
_atom_site_aniso_U_12
N1 0.0408(15) 0.0490(17) 0.0429(16) -0.0244(14) 0.0111(13) -0.0180(13)
N2 0.0465(16) 0.0531(18) 0.0426(17) -0.0240(15) 0.0154(13) -0.0227(13)
N3 0.0674(19) 0.108(3) 0.0506(19) -0.0391(19) 0.0261(16) -0.0506(18)
N4 0.063(2) 0.098(3) 0.085(2) -0.052(2) 0.0275(18) -0.0432(19)
N5 0.077(2) 0.046(2) 0.065(2) -0.0180(18) -0.0015(17) -0.0044(16)
O1 0.0769(18) 0.132(3) 0.089(2) -0.0700(19) 0.0426(15) -0.0717(17)
O2 0.0817(17) 0.0408(15) 0.0786(19) -0.0146(14) 0.0411(14) -0.0071(13)
C1 0.053(2) 0.056(2) 0.051(2) -0.028(2) 0.0172(18) -0.0237(18)
C2 0.0462(19) 0.0372(19) 0.046(2) -0.0204(17) 0.0163(16) -0.0135(15)
C3 0.0459(19) 0.0362(19) 0.0364(19) -0.0141(16) 0.0090(15) -0.0106(15)
C4 0.0368(17) 0.0315(18) 0.0388(19) -0.0153(16) 0.0053(14) -0.0119(14)
C5 0.0368(18) 0.0383(19) 0.039(2) -0.0113(17) 0.0032(16) -0.0111(15)
C6 0.049(2) 0.050(2) 0.043(2) -0.0183(18) 0.0162(17) -0.0201(16)
C7 0.0396(18) 0.046(2) 0.045(2) -0.0209(18) 0.0095(16) -0.0186(15)
C8 0.0411(18) 0.041(2) 0.0396(19) -0.0146(17) 0.0006(15) -0.0106(14)
C9 0.046(2) 0.060(2) 0.048(2) -0.0233(19) -0.0002(17) -0.0149(17)
C10 0.057(2) 0.064(3) 0.049(2) -0.026(2) 0.0010(18) -0.0139(18)
C11 0.053(2) 0.046(2) 0.041(2) -0.0197(18) 0.0064(16) -0.0091(16)
C12 0.0393(19) 0.052(2) 0.044(2) -0.0271(19) 0.0107(16) -0.0189(16)
C13 0.057(2) 0.053(2) 0.061(2) -0.029(2) 0.0060(18) -0.0171(18)
C14 0.064(3) 0.075(3) 0.087(3) -0.050(3) 0.025(2) -0.032(2)
C15 0.076(3) 0.120(4) 0.081(3) -0.073(3) 0.023(2) -0.048(3)
C16 0.084(3) 0.118(4) 0.066(3) -0.041(3) -0.015(2) -0.024(3)
C17 0.071(3) 0.063(3) 0.066(3) -0.023(2) -0.015(2) -0.010(2)
C18 0.050(2) 0.037(2) 0.055(2) -0.0182(19) 0.0150(17) -0.0119(16)
C19 0.0361(17) 0.044(2) 0.044(2) -0.0178(18) 0.0113(15) -0.0094(15)
C20 0.050(2) 0.051(2) 0.054(2) -0.026(2) 0.0105(17) -0.0106(17)
C21 0.052(2) 0.069(3) 0.072(3) -0.044(2) 0.004(2) -0.0045(19)
C22 0.044(2) 0.100(4) 0.066(3) -0.046(3) 0.0131(19) -0.006(2)
C23 0.057(2) 0.083(3) 0.065(3) -0.023(3) 0.026(2) -0.020(2)
C24 0.058(2) 0.055(2) 0.067(3) -0.023(2) 0.026(2) -0.0129(18)
C25 0.050(2) 0.054(2) 0.050(2) -0.0267(19) 0.0134(18) -0.0159(18)
C26 0.045(2) 0.048(2) 0.040(2) -0.0198(19) 0.0080(16) -0.0159(17)

loop_
_atom_type_symbol
_atom_type_description
_atom_type_scat_dispersion_real
_atom_type_scat_dispersion_imag
_atom_type_scat_source
C C 0.0033 0.0016 'International Tables Vol C Tables 4.2.6.8 and 6.1.1.4'
H H 0.0000 0.0000 'International Tables Vol C Tables 4.2.6.8 and 6.1.1.4'
O O 0.0106 0.0060 'International Tables Vol C Tables 4.2.6.8 and 6.1.1.4'
N N 0.0061 0.0033 'International Tables Vol C Tables 4.2.6.8 and 6.1.1.4'

loop_
_geom_angle_atom_site_label_1
_geom_angle_atom_site_label_2
_geom_angle_atom_site_label_3
_geom_angle
C5 N1 C1 125.5(3)
C5 N1 C12 117.6(3)
C1 N1 C12 116.9(2)
C5 N2 C6 118.1(3)
C6 N3 H3A 120.0
C6 N3 H3B 120.0
H3A N3 H3B 120.0
O1 C1 N1 120.3(3)
O1 C1 C2 121.3(3)
N1 C1 C2 118.4(3)
C1 C2 C3 112.9(3)
C1 C2 C18 106.8(3)
C3 C2 C18 109.2(2)
C1 C2 H2 109.3
C3 C2 H2 109.3
C18 C2 H2 109.3
C11 C3 C2 113.9(3)
C11 C3 C4 110.1(2)
C2 C3 C4 111.5(2)
C11 C3 H3 107.0
C2 C3 H3 107.0
C4 C3 H3 107.0
C26 C4 C5 106.9(2)
C26 C4 C3 109.8(3)
C5 C4 C3 112.8(2)
C26 C4 C8 109.9(2)
C5 C4 C8 108.4(2)
C3 C4 C8 109.2(2)
N2 C5 N1 118.4(3)
N2 C5 C4 124.0(3)
N1 C5 C4 117.6(3)
N3 C6 C7 126.7(3)
N3 C6 N2 111.4(3)
C7 C6 N2 121.9(3)
C6 C7 C25 119.3(3)
C6 C7 C8 119.2(3)
C25 C7 C8 121.3(3)
C7 C8 C9 116.2(3)
C7 C8 C4 108.8(2)
C9 C8 C4 110.0(3)
C7 C8 H8 107.1
C9 C8 H8 107.1
C4 C8 H8 107.1
C8 C9 C10 111.0(3)
C8 C9 H9A 109.4
C10 C9 H9A 109.4
C8 C9 H9B 109.4
C10 C9 H9B 109.4
H9A C9 H9B 108.0
C9 C10 C11 112.9(2)
C9 C10 H10A 109.0
C11 C10 H10A 109.0
C9 C10 H10B 109.0
C11 C10 H10B 109.0
H10A C10 H10B 107.8
C3 C11 C10 110.6(3)
C3 C11 H11A 109.5
C10 C11 H11A 109.5
C3 C11 H11B 109.5
C10 C11 H11B 109.5
H11A C11 H11B 108.1
C13 C12 C17 120.9(3)
C13 C12 N1 119.5(3)
C17 C12 N1 119.6(3)
C12 C13 C14 119.8(3)
C12 C13 H13 120.1
C14 C13 H13 120.1
C15 C14 C13 119.7(4)
C15 C14 H14 120.1
C13 C14 H14 120.1
C14 C15 C16 120.1(4)
C14 C15 H15 120.0
C16 C15 H15 120.0
C15 C16 C17 120.5(4)
C15 C16 H16 119.8
C17 C16 H16 119.8
C12 C17 C16 119.0(4)
C12 C17 H17 120.5
C16 C17 H17 120.5
O2 C18 C19 119.7(3)
O2 C18 C2 116.9(3)
C19 C18 C2 123.4(3)
C20 C19 C24 118.8(3)
C20 C19 C18 122.7(3)
C24 C19 C18 118.3(3)
C21 C20 C19 120.0(3)
C21 C20 H20 120.0
C19 C20 H20 120.0
C22 C21 C20 120.2(4)
C22 C21 H21 119.9
C20 C21 H21 119.9
C21 C22 C23 120.4(4)
C21 C22 H22 119.8
C23 C22 H22 119.8
C22 C23 C24 119.7(4)
C22 C23 H23 120.2
C24 C23 H23 120.2
C23 C24 C19 120.9(4)
C23 C24 H24 119.6
C19 C24 H24 119.6
N4 C25 C7 178.0(4)
N5 C26 C4 177.1(4)

loop_
_geom_bond_atom_site_label_1
_geom_bond_atom_site_label_2
_geom_bond_distance
N1 C5 1.393(3)
N1 C1 1.401(4)
N1 C12 1.463(4)
N2 C5 1.276(3)
N2 C6 1.415(4)
N3 C6 1.342(4)
N3 H3A 0.8600
N3 H3B 0.8600
N4 C25 1.153(4)
N5 C26 1.140(4)
O1 C1 1.206(3)
O2 C18 1.226(3)
C1 C2 1.519(4)
C2 C3 1.527(4)
C2 C18 1.527(4)
C2 H2 0.9800
C3 C11 1.526(4)
C3 C4 1.530(4)
C3 H3 0.9800
C4 C26 1.487(4)
C4 C5 1.520(4)
C4 C8 1.541(4)
C6 C7 1.360(4)
C7 C25 1.416(4)
C7 C8 1.500(4)
C8 C9 1.524(4)
C8 H8 0.9800
C9 C10 1.526(4)
C9 H9A 0.9700
C9 H9B 0.9700
C10 C11 1.530(4)
C10 H10A 0.9700
C10 H10B 0.9700
C11 H11A 0.9700
C11 H11B 0.9700
C12 C13 1.362(4)
C12 C17 1.362(4)
C13 C14 1.381(4)
C13 H13 0.9300
C14 C15 1.363(5)
C14 H14 0.9300
C15 C16 1.364(5)
C15 H15 0.9300
C16 C17 1.383(5)
C16 H16 0.9300
C17 H17 0.9300
C18 C19 1.466(4)
C19 C20 1.384(4)
C19 C24 1.386(4)
C20 C21 1.381(4)
C20 H20 0.9300
C21 C22 1.370(5)
C21 H21 0.9300
C22 C23 1.371(5)
C22 H22 0.9300
C23 C24 1.374(4)
C23 H23 0.9300
C24 H24 0.9300

loop_
_geom_torsion_atom_site_label_1
_geom_torsion_atom_site_label_2
_geom_torsion_atom_site_label_3
_geom_torsion_atom_site_label_4
_geom_torsion
C5 N1 C1 O1 178.0(3)
C12 N1 C1 O1 -1.1(5)
C5 N1 C1 C2 -2.6(5)
C12 N1 C1 C2 178.3(3)
O1 C1 C2 C3 156.8(3)
N1 C1 C2 C3 -22.5(4)
O1 C1 C2 C18 36.7(4)
N1 C1 C2 C18 -142.6(3)
C1 C2 C3 C11 173.9(3)
C18 C2 C3 C11 -67.4(3)
C1 C2 C3 C4 48.6(3)
C18 C2 C3 C4 167.2(3)
C11 C3 C4 C26 -59.5(3)
C2 C3 C4 C26 68.0(3)
C11 C3 C4 C5 -178.5(2)
C2 C3 C4 C5 -51.0(3)
C11 C3 C4 C8 61.0(3)
C2 C3 C4 C8 -171.5(2)
C6 N2 C5 N1 177.9(3)
C6 N2 C5 C4 -0.3(4)
C1 N1 C5 N2 -178.1(3)
C12 N1 C5 N2 1.0(4)
C1 N1 C5 C4 0.2(4)
C12 N1 C5 C4 179.3(2)
C26 C4 C5 N2 84.6(3)
C3 C4 C5 N2 -154.7(3)
C8 C4 C5 N2 -33.7(4)
C26 C4 C5 N1 -93.6(3)
C3 C4 C5 N1 27.1(4)
C8 C4 C5 N1 148.0(2)
C5 N2 C6 N3 -162.9(3)
C5 N2 C6 C7 18.8(5)
N3 C6 C7 C25 -1.3(5)
N2 C6 C7 C25 176.7(3)
N3 C6 C7 C8 -176.7(3)
N2 C6 C7 C8 1.3(5)
C6 C7 C8 C9 -160.2(3)
C25 C7 C8 C9 24.5(4)
C6 C7 C8 C4 -35.3(4)
C25 C7 C8 C4 149.4(3)
C26 C4 C8 C7 -68.6(3)
C5 C4 C8 C7 47.8(3)
C3 C4 C8 C7 170.9(2)
C26 C4 C8 C9 59.8(3)
C5 C4 C8 C9 176.2(2)
C3 C4 C8 C9 -60.7(3)
C7 C8 C9 C10 -179.5(3)
C4 C8 C9 C10 56.3(3)
C8 C9 C10 C11 -53.0(4)
C2 C3 C11 C10 176.9(2)
C4 C3 C11 C10 -57.0(3)
C9 C10 C11 C3 53.2(4)
C5 N1 C12 C13 89.1(4)
C1 N1 C12 C13 -91.8(4)
C5 N1 C12 C17 -91.4(4)
C1 N1 C12 C17 87.8(4)
C17 C12 C13 C14 -0.3(5)
N1 C12 C13 C14 179.3(3)
C12 C13 C14 C15 0.3(5)
C13 C14 C15 C16 -0.1(6)
C14 C15 C16 C17 -0.2(7)
C13 C12 C17 C16 0.0(5)
N1 C12 C17 C16 -179.5(3)
C15 C16 C17 C12 0.2(6)
C1 C2 C18 O2 65.8(4)
C3 C2 C18 O2 -56.6(4)
C1 C2 C18 C19 -116.0(3)
C3 C2 C18 C19 121.6(3)
O2 C18 C19 C20 153.0(3)
C2 C18 C19 C20 -25.2(4)
O2 C18 C19 C24 -23.0(5)
C2 C18 C19 C24 158.9(3)
C24 C19 C20 C21 2.2(5)
C18 C19 C20 C21 -173.7(3)
C19 C20 C21 C22 -2.4(5)
C20 C21 C22 C23 0.6(5)
C21 C22 C23 C24 1.4(5)
C22 C23 C24 C19 -1.7(5)
C20 C19 C24 C23 -0.1(5)
C18 C19 C24 C23 175.9(3)
C6 C7 C25 N4 46(12)
C8 C7 C25 N4 -139(12)
C5 C4 C26 N5 126(7)
C3 C4 C26 N5 4(7)
C8 C4 C26 N5 -116(7)
